data_7009080
loop_
_publ_author_name
'P\'erez-Lourido, Paulo'
'Romero, Jaime'
'Garc\'ia-V\'azquez, Jos\'e A.'
'Sousa, Antonio'
'Zheng, Yifan'
'Dilworth, Jonathan R.'
'Zubieta, Jon'

_publ_section_title
;
 Lead(II) complexes with phosphorylthiolato and thiophosphorylthiolato
 ligands
;
_journal_issue 5
_journal_name_full 'Journal of the Chemical Society, Dalton Transactions'
_journal_page_first 769
_journal_paper_doi 10.1039/a908496g
_journal_year 2000
_chemical_formula_sum 'C64 H54 P4 Pb S6'
_chemical_formula_weight 1346.52
_chemical_name_systematic
; 
 ? 
;
_space_group_IT_number 9
_symmetry_cell_setting monoclinic
_symmetry_space_group_name_Hall 'C -2yc'
_symmetry_space_group_name_H-M 'C 1 c 1'
_atom_sites_solution_hydrogens geom
_atom_sites_solution_primary direct
_atom_sites_solution_secondary difmap
_audit_creation_method SHELXL
_cell_angle_alpha 90.00
_cell_angle_beta 92.014(14)
_cell_angle_gamma 90.00
_cell_formula_units_Z 4
_cell_length_a 16.212(3)
_cell_length_b 14.4198(10)
_cell_length_c 25.146(3)
_cell_measurement_reflns_used 25
_cell_measurement_temperature 293(2)
_cell_measurement_theta_max 17
_cell_measurement_theta_min 16
_cell_volume 5874.8(14)
_computing_cell_refinement 'CAD-4 (Enraf-Nonius, 1989)'
_computing_data_collection 'CAD-4 (Enraf-Nonius, 1989)'
_computing_data_reduction 'MolEN (Fair, 1990)'
_computing_molecular_graphics 'ZORTEP (Zsolnai, 1994)'
_computing_publication_material 'SHELXL-96 (Sheldrick, 1993)'
_computing_structure_refinement 'SHELXL-96 (Sheldrick, 1993)'
_computing_structure_solution 'SHELXS-96 (Sheldrick, 1986)'
_diffrn_ambient_temperature 293(2)
_diffrn_measurement_device 'Enraf-Nonius CAD4 '
_diffrn_measurement_method \w-2\q
_diffrn_radiation_monochromator graphite
_diffrn_radiation_source 'fine-focus sealed tube'
_diffrn_radiation_type MoK\a
_diffrn_radiation_wavelength 0.71073
_diffrn_reflns_av_R_equivalents 0.0000
_diffrn_reflns_av_sigmaI/netI 0.0567
_diffrn_reflns_limit_h_max 19
_diffrn_reflns_limit_h_min 0
_diffrn_reflns_limit_k_max 17
_diffrn_reflns_limit_k_min 0
_diffrn_reflns_limit_l_max 30
_diffrn_reflns_limit_l_min -30
_diffrn_reflns_number 5678
_diffrn_reflns_theta_max 25.52
_diffrn_reflns_theta_min 1.62
_diffrn_standards_decay_% 0
_diffrn_standards_interval_time 120
_diffrn_standards_number 3
_exptl_absorpt_coefficient_mu 3.234
_exptl_absorpt_correction_T_max 1.0
_exptl_absorpt_correction_T_min 0.90
_exptl_absorpt_correction_type psi-scan
_exptl_crystal_colour yellow
_exptl_crystal_density_diffrn 1.522
_exptl_crystal_description brick
_exptl_crystal_F_000 2704
_exptl_crystal_size_max 0.5
_exptl_crystal_size_mid 0.2
_exptl_crystal_size_min 0.2
_refine_diff_density_max 1.358
_refine_diff_density_min -0.368
_refine_diff_density_rms 0.108
_refine_ls_abs_structure_details 'Flack H D (1983), Acta Cryst. A39, 876-881'
_refine_ls_abs_structure_Flack 0.037(9)
_refine_ls_extinction_method none
_refine_ls_goodness_of_fit_all 1.035
_refine_ls_goodness_of_fit_obs 1.126
_refine_ls_matrix_type full
_refine_ls_number_parameters 676
_refine_ls_number_reflns 5678
_refine_ls_number_restraints 2
_refine_ls_restrained_S_all 1.035
_refine_ls_restrained_S_obs 1.125
_refine_ls_R_factor_all 0.0927
_refine_ls_R_factor_obs 0.0362
_refine_ls_shift/esd_max 0.108
_refine_ls_shift/esd_mean 0.016
_refine_ls_structure_factor_coef Fsqd
_refine_ls_weighting_details 'w=1/[\s^2^(Fo^2^)+(0.0583P)^2^+0.3420P] where P=(Fo^2^+2Fc^2^)/3'
_refine_ls_weighting_scheme calc
_refine_ls_wR_factor_all 0.1003
_refine_ls_wR_factor_obs 0.0849
_reflns_number_observed 3702
_reflns_number_total 5678
_reflns_observed_criterion >2sigma(I)
_cod_data_source_file a908496g.txt
_cod_data_source_block compound6
_cod_depositor_comments
;
The following automatic conversions were performed:
'_exptl_absorpt_correction_type' value 'Psi-scan' changed to 'psi-scan'
according to '/home/saulius/struct/CIF-dictionaries/cif_core.dic'
dictionary named 'cif_core.dic' version 2.4.1 from 2010-06-29.

Automatic conversion script
Id: cif_fix_enum 1527 2010-12-29 10:47:43Z saulius 

The following automatic conversions were performed:

'_refine_ls_weighting_scheme' value 'calc
w=1/[\s^2^(Fo^2^)+(0.0583P)^2^+0.3420P] where P=(Fo^2^+2Fc^2^)/3' was
changed to 'calc'. New tag '_refine_ls_weighting_details' was
created. The value of the new tag was set to
'w=1/[\s^2^(Fo^2^)+(0.0583P)^2^+0.3420P] where P=(Fo^2^+2Fc^2^)/3'.

Automatic conversion script
Id: cif_fix_values 3143 2015-03-26 13:38:13Z robertas 
;
_cod_original_cell_volume 5874.9(14)
_cod_original_sg_symbol_H-M Cc
_cod_database_code 7009080

loop_
_symmetry_equiv_pos_as_xyz
'x, y, z'
'x, -y, z+1/2'
'x+1/2, y+1/2, z'
'x+1/2, -y+1/2, z+1/2'

loop_
_atom_site_aniso_label
_atom_site_aniso_U_11
_atom_site_aniso_U_22
_atom_site_aniso_U_33
_atom_site_aniso_U_23
_atom_site_aniso_U_13
_atom_site_aniso_U_12
Pb 0.0506(2) 0.0661(2) 0.0557(2) 0.0010(8) 0.00205(14) -0.0002(8)
S01 0.066(5) 0.084(4) 0.081(4) 0.018(3) 0.015(4) 0.004(4)
S02 0.064(4) 0.056(3) 0.053(4) -0.007(3) 0.009(3) -0.002(3)
S03 0.093(6) 0.102(6) 0.074(5) 0.004(4) 0.006(5) -0.018(5)
S04 0.050(4) 0.037(2) 0.089(4) 0.024(3) 0.013(3) 0.015(3)
P1 0.073(4) 0.054(4) 0.052(4) 0.005(3) 0.015(3) 0.003(3)
P2 0.036(3) 0.077(4) 0.049(3) -0.002(3) 0.006(3) 0.005(3)
P3 0.074(5) 0.048(3) 0.068(4) 0.002(3) -0.003(4) 0.008(3)
P4 0.028(3) 0.058(4) 0.071(4) 0.012(3) 0.005(3) 0.005(3)
S1 0.041(2) 0.056(3) 0.047(2) 0.004(2) 0.006(2) 0.006(2)
S2 0.077(5) 0.069(4) 0.079(4) 0.010(3) -0.010(4) -0.011(4)
C11 0.097(16) 0.044(10) 0.043(10) -0.007(8) 0.021(10) -0.016(10)
C12 0.052(12) 0.031(7) 0.052(11) -0.024(8) -0.002(9) 0.007(7)
C13 0.033(9) 0.070(12) 0.086(18) -0.020(12) 0.004(9) -0.008(8)
C14 0.042(10) 0.063(10) 0.033(8) -0.008(7) -0.016(7) 0.015(8)
C15 0.036(9) 0.069(9) 0.044(9) -0.001(8) -0.014(7) 0.005(8)
C16 0.079(17) 0.077(15) 0.071(15) -0.038(12) 0.013(13) 0.009(14)
C17 0.024(6) 0.037(7) 0.073(11) -0.004(7) -0.009(7) -0.010(6)
C18 0.016(6) 0.099(16) 0.068(13) 0.017(10) 0.011(7) -0.008(8)
C21 0.044(10) 0.034(7) 0.076(15) -0.010(8) 0.015(9) 0.015(7)
C22 0.100(11) 0.050(9) 0.028(7) 0.005(6) 0.017(7) 0.001(8)
C23 0.13(2) 0.088(16) 0.061(14) -0.017(11) -0.003(13) 0.000(13)
C24 0.069(10) 0.062(14) 0.092(17) 0.008(11) 0.011(10) 0.000(9)
C25 0.075(12) 0.053(11) 0.083(16) 0.013(10) 0.031(11) -0.026(10)
C26 0.084(18) 0.099(18) 0.10(2) -0.061(14) 0.019(16) -0.003(14)
C31 0.017(6) 0.074(12) 0.069(11) 0.013(8) -0.002(6) -0.020(7)
C32 0.079(18) 0.18(3) 0.094(18) 0.038(17) 0.032(12) 0.074(18)
C33 0.10(2) 0.089(16) 0.059(13) -0.029(11) 0.020(12) -0.049(14)
C34 0.111(18) 0.114(18) 0.053(10) -0.033(11) 0.037(10) -0.052(15)
C35 0.19(4) 0.12(2) 0.14(3) 0.029(19) 0.07(3) 0.09(3)
C36 0.043(10) 0.091(19) 0.13(2) 0.016(15) 0.032(11) 0.029(10)
C41 0.057(14) 0.064(14) 0.100(19) -0.014(13) 0.004(11) 0.002(9)
C42 0.060(12) 0.062(11) 0.11(2) -0.003(12) 0.018(10) -0.010(8)
C43 0.09(2) 0.23(4) 0.074(18) 0.03(2) 0.023(16) 0.03(2)
C44 0.069(13) 0.149(18) 0.058(10) -0.040(11) 0.009(9) 0.047(12)
C45 0.10(2) 0.18(3) 0.11(3) 0.01(2) -0.037(18) 0.07(2)
C46 0.060(14) 0.13(2) 0.072(15) -0.021(14) -0.018(13) 0.018(14)
C51 0.088(14) 0.015(6) 0.058(12) 0.012(6) 0.001(10) 0.015(7)
C52 0.14(3) 0.14(2) 0.061(15) -0.013(14) -0.018(15) -0.023(18)
C53 0.022(7) 0.089(13) 0.068(10) -0.035(9) -0.004(7) 0.013(7)
C54 0.09(2) 0.079(17) 0.16(3) -0.017(16) 0.018(19) -0.024(14)
C55 0.034(9) 0.079(12) 0.052(9) -0.011(8) 0.000(7) -0.010(8)
C56 0.062(16) 0.108(19) 0.16(2) -0.049(16) -0.011(16) -0.011(14)
C01 0.015(7) 0.053(11) 0.077(15) 0.011(10) -0.007(8) -0.003(7)
C02 0.051(13) 0.098(15) 0.063(14) -0.003(11) 0.025(11) 0.012(11)
C03 0.035(8) 0.091(14) 0.042(9) -0.003(9) 0.000(6) 0.011(7)
C04 0.072(15) 0.16(2) 0.055(12) 0.007(12) 0.013(10) 0.026(14)
C05 0.062(15) 0.095(13) 0.061(12) 0.014(11) 0.024(11) 0.015(12)
C06 0.025(8) 0.050(9) 0.033(8) -0.012(7) 0.000(7) 0.001(7)
C07 0.099(17) 0.041(10) 0.061(13) 0.026(9) -0.001(10) -0.010(9)
C08 0.123(18) 0.075(12) 0.061(11) -0.001(9) 0.056(11) -0.023(11)
C61 0.031(8) 0.082(15) 0.047(11) -0.026(11) 0.011(7) 0.005(8)
C62 0.066(11) 0.101(15) 0.038(9) -0.008(9) 0.002(7) 0.008(10)
C63 0.071(14) 0.077(11) 0.052(10) -0.031(9) -0.017(10) 0.017(10)
C64 0.056(14) 0.23(4) 0.18(3) -0.18(3) -0.009(16) 0.000(16)
C65 0.12(2) 0.076(14) 0.083(18) -0.031(13) 0.051(16) -0.041(13)
C66 0.086(18) 0.060(12) 0.102(18) -0.028(12) 0.026(15) -0.022(11)
C71 0.021(8) 0.132(17) 0.065(13) 0.008(11) 0.005(8) 0.018(9)
C72 0.064(13) 0.049(9) 0.057(10) -0.017(8) 0.012(9) -0.003(9)
C73 0.10(2) 0.10(2) 0.19(3) 0.02(2) 0.01(2) 0.011(17)
C74 0.027(8) 0.086(16) 0.104(17) -0.024(13) -0.012(10) 0.005(9)
C75 0.17(3) 0.075(17) 0.17(3) -0.048(17) 0.11(2) 0.002(17)
C76 0.026(7) 0.046(8) 0.081(13) 0.004(8) 0.016(7) 0.000(5)
C81 0.063(13) 0.099(16) 0.042(9) -0.003(10) 0.004(9) 0.013(12)
C82 0.22(4) 0.10(2) 0.18(3) 0.007(18) -0.06(3) 0.08(2)
C83 0.16(3) 0.093(15) 0.066(12) -0.036(10) -0.027(14) 0.024(15)
C84 0.25(3) 0.10(2) 0.060(13) -0.007(13) 0.085(17) -0.009(19)
C85 0.14(3) 0.079(17) 0.10(2) 0.010(15) 0.04(2) -0.004(17)
C86 0.098(18) 0.044(10) 0.073(14) -0.030(9) 0.001(12) 0.037(10)
C91 0.14(2) 0.091(16) 0.038(10) 0.023(10) 0.037(12) -0.024(15)
C92 0.019(7) 0.102(12) 0.070(11) 0.042(9) 0.006(6) 0.030(7)
C93 0.042(12) 0.22(3) 0.074(17) 0.010(18) -0.001(11) -0.039(16)
C94 0.067(16) 0.31(5) 0.093(18) -0.09(2) -0.005(12) -0.10(3)
C95 0.041(9) 0.121(16) 0.070(11) -0.040(10) -0.019(8) -0.011(9)
C96 0.11(2) 0.078(16) 0.037(9) -0.023(9) -0.006(10) 0.000(13)

loop_
_atom_site_label
_atom_site_type_symbol
_atom_site_fract_x
_atom_site_fract_y
_atom_site_fract_z
_atom_site_U_iso_or_equiv
_atom_site_thermal_displace_type
_atom_site_occupancy
_atom_site_calc_flag
_atom_site_refinement_flags
_atom_site_disorder_group
Pb Pb 0.01512(10) 0.06656(2) 0.00021(8) 0.05746(14) Uani 1 d . .
S01 S -0.1634(4) 0.0985(5) 0.0112(3) 0.077(2) Uani 1 d . .
S02 S 0.0401(4) 0.2276(4) -0.0950(2) 0.0577(16) Uani 1 d . .
S03 S -0.0043(6) 0.2277(6) 0.0969(3) 0.090(3) Uani 1 d . .
S04 S 0.1976(4) 0.1008(4) -0.0105(3) 0.0586(17) Uani 1 d . .
P1 P -0.2322(4) -0.0072(5) -0.0061(2) 0.0595(18) Uani 1 d . .
P2 P 0.0667(3) 0.1719(5) -0.1646(2) 0.0539(17) Uani 1 d . .
P3 P -0.0330(5) 0.1743(4) 0.1632(3) 0.063(2) Uani 1 d . .
P4 P 0.2671(3) -0.0082(4) 0.0068(2) 0.0520(17) Uani 1 d . .
S1 S -0.0040(4) -0.0695(4) -0.0724(2) 0.0478(13) Uani 1 d . .
S2 S 0.0334(5) -0.0707(5) 0.0703(3) 0.076(2) Uani 1 d . .
C11 C -0.0770(16) -0.0208(15) -0.1110(9) 0.061(6) Uani 1 d . .
C12 C -0.1597(14) -0.0332(12) -0.1038(8) 0.045(5) Uani 1 d . .
C13 C -0.2151(14) 0.0099(17) -0.1446(10) 0.063(7) Uani 1 d . .
H13 H -0.2713 0.0005 -0.1407 0.076 Uiso 1 calc R .
C14 C -0.1971(13) 0.0544(13) -0.1813(8) 0.046(5) Uani 1 d . .
H14 H -0.2388 0.0813 -0.2024 0.056 Uiso 1 calc R .
C15 C -0.1223(14) 0.0672(15) -0.1932(9) 0.050(5) Uani 1 d . .
H15 H -0.1096 0.0977 -0.2244 0.060 Uiso 1 calc R .
C16 C -0.0561(18) 0.0330(17) -0.1566(11) 0.076(8) Uani 1 d . .
C17 C -0.1909(8) -0.0800(12) -0.0588(8) 0.045(5) Uani 1 d . .
H17A H -0.1469 -0.1178 -0.0432 0.054 Uiso 1 calc R .
H17B H -0.2343 -0.1217 -0.0714 0.054 Uiso 1 calc R .
C18 C 0.0380(10) 0.0547(14) -0.1701(8) 0.061(7) Uani 1 d . .
H18A H 0.0472 0.0341 -0.2062 0.073 Uiso 1 calc R .
H18B H 0.0738 0.0184 -0.1464 0.073 Uiso 1 calc R .
C21 C -0.2452(14) -0.0751(13) 0.0552(10) 0.051(6) Uani 1 d . .
C22 C -0.2312(13) -0.0424(12) 0.1001(6) 0.059(5) Uani 1 d . .
H22 H -0.2097 0.0170 0.1042 0.071 Uiso 1 calc R .
C23 C -0.248(2) -0.097(2) 0.1442(10) 0.095(9) Uani 1 d . .
H23 H -0.2522 -0.0650 0.1763 0.113 Uiso 1 calc R .
C24 C -0.2600(12) -0.1858(16) 0.1460(10) 0.074(7) Uani 1 d . .
H24 H -0.2540 -0.2209 0.1769 0.089 Uiso 1 calc R .
C25 C -0.2831(17) -0.2242(16) 0.0945(12) 0.070(7) Uani 1 d . .
H25 H -0.3060 -0.2833 0.0922 0.084 Uiso 1 calc R .
C26 C -0.2713(17) -0.1735(17) 0.0489(11) 0.095(10) Uani 1 d . .
H26 H -0.2793 -0.1999 0.0154 0.114 Uiso 1 calc R .
C31 C -0.3340(9) 0.0316(14) -0.0302(8) 0.053(6) Uani 1 d . .
C32 C -0.3789(17) -0.033(2) -0.0488(11) 0.118(11) Uani 1 d . .
H32 H -0.3585 -0.0932 -0.0513 0.142 Uiso 1 calc R .
C33 C -0.4674(17) -0.0100(18) -0.0672(9) 0.081(9) Uani 1 d . .
H33 H -0.5053 -0.0570 -0.0747 0.098 Uiso 1 calc R .
C34 C -0.4875(16) 0.0731(19) -0.0718(7) 0.092(9) Uani 1 d . .
H34 H -0.5388 0.0883 -0.0872 0.110 Uiso 1 calc R .
C35 C -0.441(3) 0.134(3) -0.0567(15) 0.147(18) Uani 1 d . .
H35 H -0.4616 0.1944 -0.0572 0.176 Uiso 1 calc R .
C36 C -0.3495(13) 0.1192(19) -0.0363(10) 0.088(9) Uani 1 d . .
H36 H -0.3117 0.1666 -0.0296 0.106 Uiso 1 calc R .
C41 C 0.0267(17) 0.2362(16) -0.2218(12) 0.074(7) Uani 1 d . .
C42 C 0.0210(17) 0.2036(18) -0.2723(13) 0.077(7) Uani 1 d . .
H42 H 0.0479 0.1494 -0.2818 0.093 Uiso 1 calc R .
C43 C -0.024(2) 0.251(3) -0.3078(13) 0.133(14) Uani 1 d . .
H43 H -0.0335 0.2216 -0.3404 0.159 Uiso 1 calc R .
C44 C -0.0572(14) 0.3326(16) -0.3041(8) 0.092(8) Uani 1 d . .
H44 H -0.0863 0.3613 -0.3321 0.110 Uiso 1 calc R .
C45 C -0.0449(19) 0.373(3) -0.2535(14) 0.133(13) Uani 1 d . .
H45 H -0.0595 0.4349 -0.2479 0.159 Uiso 1 calc R .
C46 C -0.0113(16) 0.3215(19) -0.2128(11) 0.088(9) Uani 1 d . .
H46 H -0.0138 0.3436 -0.1782 0.106 Uiso 1 calc R .
C51 C 0.1774(12) 0.1719(9) -0.1741(8) 0.053(6) Uani 1 d . .
C52 C 0.215(2) 0.135(2) -0.2184(11) 0.113(11) Uani 1 d . .
H52 H 0.1799 0.1118 -0.2452 0.136 Uiso 1 calc R .
C53 C 0.2930(9) 0.1293(13) -0.2265(7) 0.060(6) Uani 1 d . .
H53 H 0.3140 0.0979 -0.2553 0.072 Uiso 1 calc R .
C54 C 0.339(2) 0.1704(18) -0.1917(15) 0.108(11) Uani 1 d . .
H54 H 0.3948 0.1739 -0.1989 0.130 Uiso 1 calc R .
C55 C 0.3166(11) 0.2087(16) -0.1465(7) 0.055(5) Uani 1 d . .
H55 H 0.3543 0.2270 -0.1198 0.066 Uiso 1 calc R .
C56 C 0.2305(17) 0.2192(19) -0.1425(12) 0.109(10) Uani 1 d . .
H56 H 0.2103 0.2598 -0.1174 0.131 Uiso 1 calc R .
C01 C 0.1128(9) -0.0141(14) 0.1165(9) 0.049(6) Uani 1 d . .
C02 C 0.2009(15) -0.0272(17) 0.1086(10) 0.070(7) Uani 1 d . .
C03 C 0.2626(13) -0.0002(17) 0.1392(9) 0.056(5) Uani 1 d . .
H03 H 0.3174 -0.0120 0.1317 0.067 Uiso 1 calc R .
C04 C 0.2354(18) 0.056(2) 0.1914(11) 0.095(9) Uani 1 d . .
H04 H 0.2725 0.0775 0.2175 0.114 Uiso 1 calc R .
C05 C 0.1422(16) 0.0687(19) 0.1932(11) 0.072(8) Uani 1 d . .
H05 H 0.1229 0.1061 0.2202 0.086 Uiso 1 calc R .
C06 C 0.0888(11) 0.0338(12) 0.1615(7) 0.036(4) Uani 1 d . .
C07 C 0.0057(14) 0.0509(12) 0.1724(9) 0.067(8) Uani 1 d . .
H07A H -0.0030 0.0327 0.2089 0.080 Uiso 1 calc R .
H07B H -0.0283 0.0107 0.1498 0.080 Uiso 1 calc R .
C08 C 0.2233(15) -0.0912(16) 0.0552(8) 0.085(8) Uani 1 d . .
H08A H 0.1739 -0.1204 0.0401 0.102 Uiso 1 calc R .
H08B H 0.2632 -0.1390 0.0648 0.102 Uiso 1 calc R .
C61 C 0.0188(14) 0.2366(15) 0.2202(8) 0.053(6) Uani 1 d . .
C62 C 0.0295(15) 0.1934(18) 0.2703(8) 0.068(6) Uani 1 d . .
H62 H 0.0164 0.1311 0.2743 0.082 Uiso 1 calc R .
C63 C 0.0610(14) 0.2466(14) 0.3153(9) 0.067(6) Uani 1 d . .
H63 H 0.0650 0.2235 0.3498 0.080 Uiso 1 calc R .
C64 C 0.0857(16) 0.341(2) 0.3009(13) 0.157(19) Uani 1 d . .
H64 H 0.1057 0.3798 0.3277 0.189 Uiso 1 calc R .
C65 C 0.0813(17) 0.3709(16) 0.2536(11) 0.091(9) Uani 1 d . .
H65 H 0.1075 0.4268 0.2468 0.109 Uiso 1 calc R .
C66 C 0.0413(16) 0.3278(15) 0.2120(11) 0.082(9) Uani 1 d . .
H66 H 0.0297 0.3580 0.1799 0.098 Uiso 1 calc R .
C71 C -0.1424(9) 0.1707(15) 0.1778(9) 0.072(7) Uani 1 d . .
C72 C -0.1960(14) 0.2102(13) 0.1390(8) 0.056(5) Uani 1 d . .
H72 H -0.1759 0.2295 0.1067 0.067 Uiso 1 calc R .
C73 C -0.280(2) 0.220(3) 0.1493(15) 0.130(13) Uani 1 d . .
H73 H -0.3127 0.2604 0.1285 0.157 Uiso 1 calc R .
C74 C -0.3134(14) 0.1731(19) 0.1884(12) 0.073(7) Uani 1 d . .
H74 H -0.3704 0.1676 0.1899 0.087 Uiso 1 calc R .
C75 C -0.264(2) 0.1333(17) 0.2259(13) 0.139(15) Uani 1 d . .
H75 H -0.2882 0.1081 0.2557 0.166 Uiso 1 calc R .
C76 C -0.1703(9) 0.1273(11) 0.2222(8) 0.051(5) Uani 1 d . .
H76 H -0.1361 0.0975 0.2473 0.061 Uiso 1 calc R .
C81 C 0.2802(17) -0.0884(17) -0.0485(9) 0.068(7) Uani 1 d . .
C82 C 0.255(2) -0.047(2) -0.1046(15) 0.168(17) Uani 1 d . .
H82 H 0.2364 0.0137 -0.1071 0.201 Uiso 1 calc R .
C83 C 0.259(2) -0.100(2) -0.1500(12) 0.107(11) Uani 1 d . .
H83 H 0.2395 -0.0802 -0.1833 0.128 Uiso 1 calc R .
C84 C 0.299(2) -0.190(2) -0.1404(11) 0.133(13) Uani 1 d . .
H84 H 0.3170 -0.2238 -0.1691 0.160 Uiso 1 calc R .
C85 C 0.308(2) -0.221(2) -0.0947(14) 0.106(12) Uani 1 d . .
H85 H 0.3169 -0.2846 -0.0913 0.127 Uiso 1 calc R .
C86 C 0.3068(15) -0.1696(12) -0.0487(8) 0.072(8) Uani 1 d . .
H86 H 0.3262 -0.1960 -0.0169 0.086 Uiso 1 calc R .
C91 C 0.3646(17) 0.0263(18) 0.0311(8) 0.089(9) Uani 1 d . .
C92 C 0.4326(10) -0.0361(14) 0.0492(8) 0.063(6) Uani 1 d . .
H92 H 0.4233 -0.0992 0.0443 0.076 Uiso 1 calc R .
C93 C 0.5038(14) -0.013(3) 0.0710(11) 0.113(12) Uani 1 d . .
H93 H 0.5420 -0.0567 0.0840 0.135 Uiso 1 calc R .
C94 C 0.5178(16) 0.089(3) 0.0731(11) 0.16(2) Uani 1 d . .
H94 H 0.5676 0.1101 0.0881 0.187 Uiso 1 calc R .
C95 C 0.4619(12) 0.1538(19) 0.0544(9) 0.078(6) Uani 1 d . .
H95 H 0.4727 0.2171 0.0557 0.093 Uiso 1 calc R .
C96 C 0.3943(15) 0.1212(17) 0.0351(7) 0.076(8) Uani 1 d . .
H96 H 0.3578 0.1656 0.0213 0.091 Uiso 1 calc R .

loop_
_atom_type_symbol
_atom_type_description
_atom_type_scat_dispersion_real
_atom_type_scat_dispersion_imag
_atom_type_scat_source
C C 0.0033 0.0016 'International Tables Vol C Tables 4.2.6.8 and 6.1.1.4'
H H 0.0000 0.0000 'International Tables Vol C Tables 4.2.6.8 and 6.1.1.4'
Pb Pb -3.3944 10.1111 'International Tables Vol C Tables 4.2.6.8 and 6.1.1.4'
S S 0.1246 0.1234 'International Tables Vol C Tables 4.2.6.8 and 6.1.1.4'
P P 0.1023 0.0942 'International Tables Vol C Tables 4.2.6.8 and 6.1.1.4'

loop_
_geom_angle_atom_site_label_1
_geom_angle_atom_site_label_2
_geom_angle_atom_site_label_3
_geom_angle
_geom_angle_site_symmetry_1
_geom_angle_site_symmetry_3
_geom_angle_publ_flag
S2 Pb S1 85.09(10) . . ?
S2 Pb S01 98.1(2) . . ?
S1 Pb S01 95.0(2) . . ?
S2 Pb S04 95.4(2) . . ?
S1 Pb S04 98.55(19) . . ?
S01 Pb S04 161.60(8) . . ?
P1 S01 Pb 114.6(4) . . ?
P4 S04 Pb 113.8(3) . . ?
C31 P1 C21 108.1(10) . . ?
C31 P1 C17 106.4(9) . . ?
C21 P1 C17 110.9(9) . . ?
C31 P1 S01 109.9(7) . . ?
C21 P1 S01 108.3(8) . . ?
C17 P1 S01 113.1(6) . . ?
C18 P2 C41 110.1(11) . . ?
C18 P2 C51 104.4(7) . . ?
C41 P2 C51 102.9(10) . . ?
C18 P2 S02 113.2(7) . . ?
C41 P2 S02 114.2(9) . . ?
C51 P2 S02 111.2(7) . . ?
C71 P3 C61 105.8(10) . . ?
C71 P3 C07 105.6(10) . . ?
C61 P3 C07 102.7(10) . . ?
C71 P3 S03 117.1(8) . . ?
C61 P3 S03 111.1(9) . . ?
C07 P3 S03 113.3(8) . . ?
C91 P4 C81 108.6(12) . . ?
C91 P4 C08 108.4(10) . . ?
C81 P4 C08 98.5(11) . . ?
C91 P4 S04 110.6(9) . . ?
C81 P4 S04 114.6(9) . . ?
C08 P4 S04 115.3(8) . . ?
C11 S1 Pb 98.8(7) . . ?
C01 S2 Pb 98.3(6) . . ?
C12 C11 C16 116(2) . . ?
C12 C11 S1 123.2(19) . . ?
C16 C11 S1 121(2) . . ?
C11 C12 C17 123(2) . . ?
C11 C12 C13 115(2) . . ?
C17 C12 C13 122(2) . . ?
C14 C13 C12 128(2) . . ?
C13 C14 C15 122(2) . . ?
C14 C15 C16 119(2) . . ?
C11 C16 C15 120(2) . . ?
C11 C16 C18 122(2) . . ?
C15 C16 C18 119(2) . . ?
C12 C17 P1 116.8(12) . . ?
C16 C18 P2 114.9(15) . . ?
C22 C21 C26 120(2) . . ?
C22 C21 P1 122.5(16) . . ?
C26 C21 P1 117.2(18) . . ?
C21 C22 C23 119(2) . . ?
C24 C23 C22 128(2) . . ?
C23 C24 C25 112(2) . . ?
C26 C25 C24 120(2) . . ?
C25 C26 C21 118(2) . . ?
C36 C31 C32 125(2) . . ?
C36 C31 P1 120.5(15) . . ?
C32 C31 P1 113.5(17) . . ?
C31 C32 C33 118(2) . . ?
C34 C33 C32 119(2) . . ?
C35 C34 C33 121(3) . . ?
C34 C35 C36 125(3) . . ?
C31 C36 C35 110(2) . . ?
C42 C41 C46 116(3) . . ?
C42 C41 P2 125(2) . . ?
C46 C41 P2 118(2) . . ?
C41 C42 C43 118(3) . . ?
C44 C43 C42 130(3) . . ?
C43 C44 C45 113(3) . . ?
C46 C45 C44 119(3) . . ?
C45 C46 C41 122(3) . . ?
C56 C51 C52 112(2) . . ?
C56 C51 P2 122.7(19) . . ?
C52 C51 P2 124.5(18) . . ?
C53 C52 C51 127(2) . . ?
C54 C53 C52 115(2) . . ?
C53 C54 C55 128(3) . . ?
C54 C55 C56 114(2) . . ?
C51 C56 C55 121(3) . . ?
C06 C01 C02 118.5(18) . . ?
C06 C01 S2 120.7(12) . . ?
C02 C01 S2 120.5(18) . . ?
C03 C02 C01 128(2) . . ?
C03 C02 C08 117(2) . . ?
C01 C02 C08 115(2) . . ?
C02 C03 C04 114(2) . . ?
C05 C04 C03 113(2) . . ?
C06 C05 C04 126(3) . . ?
C05 C06 C01 120.4(19) . . ?
C05 C06 C07 117(2) . . ?
C01 C06 C07 122.8(17) . . ?
C06 C07 P3 117.1(14) . . ?
C02 C08 P4 105.5(15) . . ?
C66 C61 C62 122(2) . . ?
C66 C61 P3 117.2(18) . . ?
C62 C61 P3 120.8(17) . . ?
C61 C62 C63 120(2) . . ?
C62 C63 C64 113(2) . . ?
C65 C64 C63 123(2) . . ?
C64 C65 C66 125(3) . . ?
C65 C66 C61 116(3) . . ?
C76 C71 C72 122.4(17) . . ?
C76 C71 P3 121.9(14) . . ?
C72 C71 P3 115.6(16) . . ?
C73 C72 C71 120(2) . . ?
C74 C73 C72 120(3) . . ?
C73 C74 C75 120(3) . . ?
C74 C75 C76 123(3) . . ?
C71 C76 C75 112(2) . . ?
C86 C81 C82 115(2) . . ?
C86 C81 P4 130(2) . . ?
C82 C81 P4 114(2) . . ?
C83 C82 C81 121(3) . . ?
C82 C83 C84 113(3) . . ?
C85 C84 C83 121(3) . . ?
C84 C85 C86 125(3) . . ?
C81 C86 C85 122(2) . . ?
C92 C91 C96 108(2) . . ?
C92 C91 P4 126.0(18) . . ?
C96 C91 P4 125.9(19) . . ?
C93 C92 C91 128(2) . . ?
C92 C93 C94 113(3) . . ?
C95 C94 C93 124.2(16) . . ?
C96 C95 C94 115(2) . . ?
C95 C96 C91 131(2) . . ?

loop_
_geom_bond_atom_site_label_1
_geom_bond_atom_site_label_2
_geom_bond_distance
_geom_bond_site_symmetry_2
_geom_bond_publ_flag
Pb S2 2.659(7) . ?
Pb S1 2.690(6) . ?
Pb S01 2.953(8) . ?
Pb S04 3.020(6) . ?
S01 P1 1.929(10) . ?
S02 P2 1.987(9) . ?
S03 P3 1.909(11) . ?
S04 P4 1.975(7) . ?
P1 C31 1.827(18) . ?
P1 C21 1.84(2) . ?
P1 C17 1.84(2) . ?
P2 C18 1.76(2) . ?
P2 C41 1.81(3) . ?
P2 C51 1.82(2) . ?
P3 C71 1.824(18) . ?
P3 C61 1.87(2) . ?
P3 C07 1.899(19) . ?
P4 C91 1.75(3) . ?
P4 C81 1.83(3) . ?
P4 C08 1.86(2) . ?
S1 C11 1.66(2) . ?
S2 C01 1.889(19) . ?
C11 C12 1.37(3) . ?
C11 C16 1.43(3) . ?
C12 C17 1.42(3) . ?
C12 C13 1.48(3) . ?
C13 C14 1.17(3) . ?
C14 C15 1.27(3) . ?
C15 C16 1.47(3) . ?
C16 C18 1.61(3) . ?
C21 C22 1.24(3) . ?
C21 C26 1.49(3) . ?
C22 C23 1.39(3) . ?
C23 C24 1.30(3) . ?
C24 C25 1.45(4) . ?
C25 C26 1.38(4) . ?
C31 C36 1.30(3) . ?
C31 C32 1.26(4) . ?
C32 C33 1.53(4) . ?
C33 C34 1.25(4) . ?
C34 C35 1.21(4) . ?
C35 C36 1.57(4) . ?
C41 C42 1.35(4) . ?
C41 C46 1.40(3) . ?
C42 C43 1.33(4) . ?
C43 C44 1.30(4) . ?
C44 C45 1.41(4) . ?
C45 C46 1.36(4) . ?
C51 C56 1.34(3) . ?
C51 C52 1.40(4) . ?
C52 C53 1.29(4) . ?
C53 C54 1.27(3) . ?
C54 C55 1.33(4) . ?
C55 C56 1.41(3) . ?
C01 C06 1.39(3) . ?
C01 C02 1.46(3) . ?
C02 C03 1.30(3) . ?
C02 C08 1.68(3) . ?
C03 C04 1.62(3) . ?
C04 C05 1.53(4) . ?
C05 C06 1.26(3) . ?
C06 C07 1.41(3) . ?
C61 C66 1.38(3) . ?
C61 C62 1.41(3) . ?
C62 C63 1.45(3) . ?
C63 C64 1.46(5) . ?
C64 C65 1.27(4) . ?
C65 C66 1.36(4) . ?
C71 C76 1.37(3) . ?
C71 C72 1.40(3) . ?
C72 C73 1.40(4) . ?
C73 C74 1.33(4) . ?
C74 C75 1.34(4) . ?
C75 C76 1.53(4) . ?
C81 C86 1.25(3) . ?
C81 C82 1.57(4) . ?
C82 C83 1.37(5) . ?
C83 C84 1.46(4) . ?
C84 C85 1.24(4) . ?
C85 C86 1.38(4) . ?
C91 C92 1.48(3) . ?
C91 C96 1.45(3) . ?
C92 C93 1.30(3) . ?
C93 C94 1.50(5) . ?
C94 C95 1.37(5) . ?
C95 C96 1.27(3) . ?
